data_7234848
loop_
_publ_author_name
'Parra-Mu\~noz, Nicole'
'Hidalgo, Paulina I.'
'Ripoll, Gerardo'
'Belmar, Julio'
'Pas\'an, Jorge'
'Jim\'enez, Claudio A.'

_publ_section_title
;
 Influence of counterions on the supramolecular frameworks of
 isoquinoline-based silver(i) complexes
;
_journal_issue 1
_journal_name_full CrystEngComm
_journal_page_first 95
_journal_page_last 104
_journal_paper_doi 10.1039/C9CE01411J
_journal_volume 22
_journal_year 2020
_chemical_formula_moiety 'C24 H22 N4 O2 Ag, C2 O2 F3, 4(H2 O)'
_chemical_formula_sum 'C26 H30 Ag F3 N4 O8'
_chemical_formula_weight 691.41
_space_group_crystal_system triclinic
_space_group_IT_number 2
_space_group_name_Hall '-P 1'
_space_group_name_H-M_alt 'P -1'
_symmetry_space_group_name_Hall '-P 1'
_symmetry_space_group_name_H-M 'P -1'
_atom_sites_solution_hydrogens mixed
_audit_creation_method SHELXL-2018/3
_audit_update_record
;
2019-03-11 deposited with the CCDC.    2019-10-23 downloaded from the CCDC.
;
_cell_angle_alpha 89.580(3)
_cell_angle_beta 74.494(3)
_cell_angle_gamma 80.378(3)
_cell_formula_units_Z 2
_cell_length_a 8.7388(3)
_cell_length_b 11.7437(4)
_cell_length_c 15.1730(4)
_cell_measurement_reflns_used 11213
_cell_measurement_temperature 293(2)
_cell_measurement_theta_max 73.1770
_cell_measurement_theta_min 2.8970
_cell_volume 1478.21(9)
_computing_cell_refinement 'CrysAlisPro 1.171.38.43 (Rigaku OD, 2015)'
_computing_data_collection 'CrysAlisPro 1.171.38.43 (Rigaku OD, 2015)'
_computing_data_reduction 'CrysAlisPro 1.171.38.43 (Rigaku OD, 2015)'
_computing_structure_refinement 'SHELXL-2018/3 (Sheldrick, 2018)'
_computing_structure_solution 'SHELXS-2013 (Sheldrick, 2013)'
_diffrn_ambient_temperature 293(2)
_diffrn_detector 'CCD plate'
_diffrn_detector_area_resol_mean 10.5953
_diffrn_detector_type Atlas
_diffrn_measured_fraction_theta_full 0.999
_diffrn_measured_fraction_theta_max 0.984
_diffrn_measurement_device 'four-circle diffractometer'
_diffrn_measurement_device_type 'SuperNova, Dual, Cu at zero, Atlas'
_diffrn_measurement_method '\w scans'
_diffrn_radiation_monochromator mirror
_diffrn_radiation_probe x-ray
_diffrn_radiation_type 'Cu K\a'
_diffrn_radiation_wavelength 1.54184
_diffrn_reflns_av_R_equivalents 0.0790
_diffrn_reflns_av_unetI/netI 0.0444
_diffrn_reflns_Laue_measured_fraction_full 0.999
_diffrn_reflns_Laue_measured_fraction_max 0.984
_diffrn_reflns_limit_h_max 10
_diffrn_reflns_limit_h_min -10
_diffrn_reflns_limit_k_max 14
_diffrn_reflns_limit_k_min -14
_diffrn_reflns_limit_l_max 18
_diffrn_reflns_limit_l_min -18
_diffrn_reflns_number 37075
_diffrn_reflns_point_group_measured_fraction_full 0.999
_diffrn_reflns_point_group_measured_fraction_max 0.984
_diffrn_reflns_theta_full 67.684
_diffrn_reflns_theta_max 73.945
_diffrn_reflns_theta_min 3.025
_diffrn_source 'sealed X-ray tube'
_diffrn_source_type 'SuperNova (Cu) X-ray Source'
_exptl_absorpt_coefficient_mu 6.112
_exptl_absorpt_correction_T_max 0.463
_exptl_absorpt_correction_T_min 0.279
_exptl_absorpt_correction_type gaussian
_exptl_absorpt_process_details
;
CrysAlisPro 1.171.38.43 (Rigaku Oxford Diffraction, 2015)
Numerical absorption correction based on gaussian integration over
            a multifaceted crystal model
Empirical absorption correction using spherical harmonics,
 implemented in SCALE3 ABSPACK scaling algorithm.
;
_exptl_crystal_colour colorless
_exptl_crystal_density_diffrn 1.553
_exptl_crystal_description prism
_exptl_crystal_F_000 704
_exptl_crystal_size_max 0.291
_exptl_crystal_size_mid 0.179
_exptl_crystal_size_min 0.178
_refine_diff_density_max 0.566
_refine_diff_density_min -0.716
_refine_diff_density_rms 0.083
_refine_ls_extinction_method none
_refine_ls_goodness_of_fit_ref 1.052
_refine_ls_hydrogen_treatment mixed
_refine_ls_matrix_type full
_refine_ls_number_parameters 469
_refine_ls_number_reflns 5893
_refine_ls_number_restraints 91
_refine_ls_restrained_S_all 1.048
_refine_ls_R_factor_all 0.0604
_refine_ls_R_factor_gt 0.0486
_refine_ls_shift/su_max 0.002
_refine_ls_shift/su_mean 0.000
_refine_ls_structure_factor_coef Fsqd
_refine_ls_weighting_details 'w=1/[\s^2^(Fo^2^)+(0.0886P)^2^] where P=(Fo^2^+2Fc^2^)/3'
_refine_ls_weighting_scheme calc
_refine_ls_wR_factor_gt 0.1386
_refine_ls_wR_factor_ref 0.1495
_reflns_Friedel_coverage 0.000
_reflns_number_gt 4702
_reflns_number_total 5893
_reflns_threshold_expression 'I > 2\s(I)'
_cod_data_source_file c9ce01411j2.cif
_cod_data_source_block compound_C2Me_Ag_CF3COO_1(prime)c
_cod_depositor_comments
;Adding full bibliography for 7234842--7234848.cif.

 Adding full bibliography for 7234842--7234848.cif.
;
_cod_original_cell_volume 1478.21(8)
_cod_database_code 7234848
_shelx_shelxl_version_number 2018/3
_shelx_space_group_comment
;
The symmetry employed for this shelxl refinement is uniquely defined
by the following loop, which should always be used as a source of
symmetry information in preference to the above space-group names.
They are only intended as comments.
;

loop_
_space_group_symop_operation_xyz
'x, y, z'
'-x, -y, -z'

loop_
_atom_site_label
_atom_site_type_symbol
_atom_site_fract_x
_atom_site_fract_y
_atom_site_fract_z
_atom_site_U_iso_or_equiv
_atom_site_adp_type
_atom_site_occupancy
_atom_site_site_symmetry_order
_atom_site_calc_flag
_atom_site_refinement_flags_posn
_atom_site_refinement_flags_adp
_atom_site_refinement_flags_occupancy
_atom_site_disorder_assembly
_atom_site_disorder_group
Ag1 Ag 0.31969(4) 0.50965(3) 0.25549(2) 0.07166(15) Uani 1 1 d . . . . .
C1 C 0.2285(5) 0.3040(3) 0.1593(2) 0.0595(9) Uani 1 1 d . . . . .
C2 C 0.1010(5) 0.4082(4) 0.1602(2) 0.0603(9) Uani 1 1 d . . . . .
C3 C -0.0225(5) 0.4035(4) 0.1174(3) 0.0660(10) Uani 1 1 d . . . . .
C4 C -0.0383(6) 0.3012(5) 0.0748(3) 0.0771(12) Uani 1 1 d . . . . .
H4 H 0.032665 0.232677 0.074769 0.093 Uiso 1 1 calc R U . . .
C5 C -0.1607(7) 0.3052(6) 0.0334(3) 0.0933(17) Uani 1 1 d . . . . .
H5 H -0.170058 0.238718 0.003699 0.112 Uiso 1 1 calc R U . . .
C6 C -0.2702(7) 0.4046(7) 0.0345(4) 0.0988(19) Uani 1 1 d . . . . .
H6 H -0.354667 0.403455 0.008174 0.119 Uiso 1 1 calc R U . . .
C7 C -0.2557(6) 0.5033(6) 0.0734(4) 0.0893(15) Uani 1 1 d . . . . .
H7 H -0.329468 0.570058 0.072584 0.107 Uiso 1 1 calc R U . . .
C8 C -0.1312(6) 0.5076(4) 0.1152(3) 0.0725(11) Uani 1 1 d . . . . .
C9 C -0.1076(6) 0.6077(4) 0.1563(3) 0.0787(12) Uani 1 1 d . . . . .
H9 H -0.177693 0.676966 0.157511 0.094 Uiso 1 1 calc R U . . .
C10 C 0.0163(6) 0.6036(4) 0.1937(3) 0.0761(12) Uani 1 1 d . . . . .
H10 H 0.030940 0.671539 0.218982 0.091 Uiso 1 1 calc R U . . .
C11 C 0.0366(6) 0.2295(5) 0.2868(3) 0.0793(12) Uani 1 1 d . . . . .
H11A H -0.034495 0.297875 0.278322 0.119 Uiso 1 1 calc R U . . .
H11B H 0.053374 0.233430 0.346663 0.119 Uiso 1 1 calc R U . . .
H11C H -0.010576 0.162716 0.281055 0.119 Uiso 1 1 calc R U . . .
C12 C 0.3067(6) 0.1161(3) 0.2162(3) 0.0676(10) Uani 1 1 d . . . . .
H12A H 0.393061 0.111824 0.160088 0.081 Uiso 1 1 calc R U . . .
H12B H 0.254092 0.049704 0.215499 0.081 Uiso 1 1 calc R U . . .
C13 C 0.3790(6) 0.1096(3) 0.2977(3) 0.0679(10) Uani 1 1 d . . . . .
H13A H 0.292803 0.113617 0.353849 0.082 Uiso 1 1 calc R U . . .
H13B H 0.449519 0.035701 0.294500 0.082 Uiso 1 1 calc R U . . .
C14 C 0.6246(6) 0.1971(4) 0.2331(3) 0.0771(12) Uani 1 1 d . . . . .
H14A H 0.669943 0.264095 0.240928 0.116 Uiso 1 1 calc R U . . .
H14B H 0.609526 0.194878 0.172746 0.116 Uiso 1 1 calc R U . . .
H14C H 0.696416 0.128728 0.240829 0.116 Uiso 1 1 calc R U . . .
C15 C 0.4097(5) 0.2884(3) 0.3633(3) 0.0603(9) Uani 1 1 d . . . . .
C16 C 0.5185(5) 0.3733(3) 0.3718(2) 0.0560(8) Uani 1 1 d . . . . .
C17 C 0.6258(5) 0.3492(4) 0.4273(2) 0.0609(9) Uani 1 1 d . . . . .
C18 C 0.6477(6) 0.2438(4) 0.4718(3) 0.0754(11) Uani 1 1 d . . . . .
H18 H 0.589700 0.186177 0.465608 0.090 Uiso 1 1 calc R U . . .
C19 C 0.7534(7) 0.2274(5) 0.5235(4) 0.0900(15) Uani 1 1 d . . . . .
H19 H 0.769122 0.157397 0.551696 0.108 Uiso 1 1 calc R U . . .
C20 C 0.8387(7) 0.3131(6) 0.5352(4) 0.0908(16) Uani 1 1 d . . . . .
H20 H 0.909647 0.300010 0.571687 0.109 Uiso 1 1 calc R U . . .
C21 C 0.8205(6) 0.4144(5) 0.4949(3) 0.0817(13) Uani 1 1 d . . . . .
H21 H 0.878588 0.470833 0.503634 0.098 Uiso 1 1 calc R U . . .
C22 C 0.7134(5) 0.4359(4) 0.4389(3) 0.0630(9) Uani 1 1 d . . . . .
C23 C 0.6879(6) 0.5390(4) 0.3944(3) 0.0722(11) Uani 1 1 d . . . . .
H23 H 0.743763 0.597734 0.400974 0.087 Uiso 1 1 calc R U . . .
C24 C 0.5848(6) 0.5549(4) 0.3426(3) 0.0677(10) Uani 1 1 d . . . . .
H24 H 0.571689 0.624414 0.313496 0.081 Uiso 1 1 calc R U . . .
N1 N 0.1902(4) 0.2213(3) 0.2179(2) 0.0605(7) Uani 1 1 d . . . . .
N2 N 0.1222(5) 0.5042(3) 0.1965(2) 0.0644(8) Uani 1 1 d . . . . .
N3 N 0.4703(4) 0.2024(3) 0.3006(2) 0.0611(7) Uani 1 1 d . . . . .
N4 N 0.4977(4) 0.4717(3) 0.3309(2) 0.0586(7) Uani 1 1 d . . . . .
O1 O 0.3607(4) 0.2993(3) 0.1034(2) 0.0777(8) Uani 1 1 d . . . . .
O2 O 0.2738(4) 0.3032(3) 0.4165(2) 0.0821(9) Uani 1 1 d . . . . .
C1A C -0.046(3) 0.902(3) 0.2866(17) 0.101(10) Uani 0.526(14) 1 d D U P A 1
C2A C -0.1866(19) 0.9061(13) 0.3712(9) 0.079(4) Uani 0.526(14) 1 d D U P A 1
F1A F -0.224(3) 0.8026(10) 0.3702(14) 0.192(11) Uani 0.526(14) 1 d D U P A 1
F2A F -0.3171(16) 0.9782(11) 0.3700(11) 0.128(5) Uani 0.526(14) 1 d D U P A 1
F3A F -0.1592(14) 0.9253(14) 0.4478(5) 0.155(5) Uani 0.526(14) 1 d D . P A 1
O1A O -0.061(3) 0.9564(18) 0.2185(15) 0.093(4) Uani 0.526(14) 1 d D U P A 1
O2A O 0.095(3) 0.884(2) 0.2930(17) 0.099(5) Uani 0.526(14) 1 d D U P A 1
C1B C -0.042(2) 0.910(2) 0.2808(16) 0.065(6) Uani 0.474(14) 1 d D U P A 2
C2B C -0.201(2) 0.8882(13) 0.3452(11) 0.084(5) Uani 0.474(14) 1 d D U P A 2
F1B F -0.3105(13) 0.8595(15) 0.3101(9) 0.155(6) Uani 0.474(14) 1 d D . P A 2
F2B F -0.266(3) 0.9877(13) 0.3899(14) 0.179(10) Uani 0.474(14) 1 d D U P A 2
F3B F -0.184(2) 0.8138(15) 0.4079(14) 0.158(10) Uani 0.474(14) 1 d D U P A 2
O1B O -0.072(5) 0.921(2) 0.2062(18) 0.106(6) Uani 0.474(14) 1 d D U P A 2
O2B O 0.072(3) 0.875(3) 0.314(2) 0.118(8) Uani 0.474(14) 1 d D U P A 2
O1W O 0.3540(6) 0.7176(3) 0.2258(3) 0.0995(12) Uani 1 1 d D . . . .
H1WA H 0.403(9) 0.741(7) 0.176(3) 0.149 Uiso 1 1 d D U . . .
H1WB H 0.269(6) 0.764(6) 0.251(6) 0.149 Uiso 1 1 d D U . . .
O2W O 0.4942(6) 0.8213(5) 0.0658(3) 0.1062(13) Uani 1 1 d D . . . .
H2WA H 0.534(10) 0.777(7) 0.019(4) 0.159 Uiso 1 1 d D U . . .
H2WB H 0.576(7) 0.838(8) 0.079(6) 0.159 Uiso 1 1 d D U . . .
O3W O -0.2709(8) 0.9245(6) 0.0973(4) 0.1313(17) Uani 1 1 d D . . . .
H3WA H -0.278(12) 0.970(8) 0.054(5) 0.197 Uiso 1 1 d D U . . .
H3WB H -0.185(8) 0.924(9) 0.114(7) 0.197 Uiso 1 1 d D U . . .
O4W O -0.1949(7) 0.0369(5) -0.0627(3) 0.1224(16) Uani 1 1 d D . . . .
H4WA H -0.103(5) 0.056(8) -0.081(7) 0.184 Uiso 1 1 d D U . . .
H4WB H -0.271(7) 0.084(7) -0.075(7) 0.184 Uiso 1 1 d D U . . .

loop_
_atom_site_aniso_label
_atom_site_aniso_U_11
_atom_site_aniso_U_22
_atom_site_aniso_U_33
_atom_site_aniso_U_23
_atom_site_aniso_U_13
_atom_site_aniso_U_12
Ag1 0.0810(3) 0.0715(2) 0.0725(2) 0.00838(14) -0.03667(16) -0.01512(15)
C1 0.059(2) 0.067(2) 0.0555(18) -0.0032(15) -0.0193(17) -0.0120(17)
C2 0.062(2) 0.072(2) 0.0461(16) 0.0054(15) -0.0136(16) -0.0111(18)
C3 0.060(2) 0.086(3) 0.0531(18) 0.0071(17) -0.0169(17) -0.015(2)
C4 0.076(3) 0.096(3) 0.066(2) 0.002(2) -0.024(2) -0.024(2)
C5 0.091(4) 0.135(5) 0.070(3) 0.010(3) -0.033(3) -0.050(4)
C6 0.075(4) 0.156(6) 0.086(3) 0.033(4) -0.042(3) -0.046(4)
C7 0.067(3) 0.126(5) 0.081(3) 0.031(3) -0.029(2) -0.018(3)
C8 0.064(3) 0.092(3) 0.061(2) 0.018(2) -0.0172(19) -0.011(2)
C9 0.073(3) 0.080(3) 0.076(3) 0.013(2) -0.018(2) 0.004(2)
C10 0.083(3) 0.067(2) 0.075(3) 0.0039(19) -0.024(2) 0.000(2)
C11 0.070(3) 0.087(3) 0.078(3) 0.012(2) -0.013(2) -0.016(2)
C12 0.068(3) 0.0529(19) 0.085(3) -0.0057(18) -0.026(2) -0.0098(18)
C13 0.077(3) 0.0487(18) 0.085(3) 0.0040(17) -0.031(2) -0.0132(18)
C14 0.067(3) 0.079(3) 0.084(3) -0.013(2) -0.018(2) -0.010(2)
C15 0.067(3) 0.062(2) 0.0565(18) 0.0070(15) -0.0227(18) -0.0146(18)
C16 0.058(2) 0.0586(19) 0.0503(16) -0.0004(14) -0.0123(15) -0.0102(16)
C17 0.059(2) 0.069(2) 0.0533(18) -0.0015(16) -0.0142(16) -0.0080(17)
C18 0.089(3) 0.071(2) 0.071(2) 0.0042(19) -0.033(2) -0.007(2)
C19 0.102(4) 0.091(3) 0.077(3) 0.007(2) -0.038(3) 0.007(3)
C20 0.080(3) 0.115(4) 0.080(3) -0.008(3) -0.040(3) 0.008(3)
C21 0.066(3) 0.111(4) 0.072(3) -0.012(3) -0.026(2) -0.015(3)
C22 0.056(2) 0.081(2) 0.0536(18) -0.0056(17) -0.0144(16) -0.0141(19)
C23 0.076(3) 0.083(3) 0.064(2) -0.0002(19) -0.016(2) -0.034(2)
C24 0.077(3) 0.069(2) 0.063(2) 0.0074(17) -0.021(2) -0.027(2)
N1 0.0576(19) 0.0607(17) 0.0629(17) -0.0023(13) -0.0163(14) -0.0090(14)
N2 0.072(2) 0.0633(18) 0.0608(17) -0.0003(14) -0.0283(16) -0.0035(16)
N3 0.065(2) 0.0573(16) 0.0651(17) 0.0021(13) -0.0230(15) -0.0123(14)
N4 0.0614(19) 0.0628(17) 0.0558(15) 0.0027(13) -0.0205(14) -0.0144(14)
O1 0.0625(18) 0.088(2) 0.0737(17) 0.0056(15) -0.0070(15) -0.0082(15)
O2 0.071(2) 0.088(2) 0.083(2) -0.0115(16) -0.0029(17) -0.0295(16)
C1A 0.121(18) 0.086(16) 0.079(13) 0.012(10) -0.016(14) 0.007(13)
C2A 0.089(8) 0.072(8) 0.065(8) -0.004(6) -0.016(6) 0.006(6)
F1A 0.21(2) 0.099(9) 0.22(2) -0.004(10) 0.044(14) -0.076(11)
F2A 0.079(5) 0.134(10) 0.152(9) 0.035(8) -0.022(5) 0.015(5)
F3A 0.167(9) 0.194(13) 0.086(5) 0.005(6) -0.024(5) 0.003(8)
O1A 0.094(8) 0.104(10) 0.084(8) 0.006(7) -0.028(6) -0.019(8)
O2A 0.092(11) 0.110(8) 0.085(11) 0.030(7) -0.013(8) -0.013(6)
C1B 0.069(10) 0.048(8) 0.079(12) 0.015(8) -0.024(9) -0.008(7)
C2B 0.121(12) 0.060(7) 0.071(10) 0.004(6) -0.029(8) -0.013(7)
F1B 0.106(7) 0.198(14) 0.175(11) 0.050(10) -0.046(7) -0.055(8)
F2B 0.168(18) 0.132(11) 0.185(16) -0.065(10) 0.027(13) 0.004(11)
F3B 0.122(8) 0.179(19) 0.176(15) 0.125(15) -0.040(9) -0.036(10)
O1B 0.125(10) 0.120(15) 0.085(8) 0.005(9) -0.042(7) -0.036(11)
O2B 0.072(9) 0.188(18) 0.085(12) 0.043(9) -0.018(8) -0.004(9)
O1W 0.110(3) 0.081(2) 0.100(3) 0.025(2) -0.018(2) -0.015(2)
O2W 0.107(3) 0.124(3) 0.078(2) 0.000(2) -0.002(2) -0.030(3)
O3W 0.152(5) 0.147(4) 0.120(4) 0.032(3) -0.058(3) -0.060(4)
O4W 0.124(4) 0.163(5) 0.092(3) 0.021(3) -0.038(3) -0.045(4)

loop_
_atom_type_symbol
_atom_type_description
_atom_type_scat_dispersion_real
_atom_type_scat_dispersion_imag
_atom_type_scat_source
C C 0.0181 0.0091 'International Tables Vol C Tables 4.2.6.8 and 6.1.1.4'
H H 0.0000 0.0000 'International Tables Vol C Tables 4.2.6.8 and 6.1.1.4'
Ag Ag 0.1306 4.2820 'International Tables Vol C Tables 4.2.6.8 and 6.1.1.4'
N N 0.0311 0.0180 'International Tables Vol C Tables 4.2.6.8 and 6.1.1.4'
O O 0.0492 0.0322 'International Tables Vol C Tables 4.2.6.8 and 6.1.1.4'
F F 0.0727 0.0534 'International Tables Vol C Tables 4.2.6.8 and 6.1.1.4'

loop_
_geom_angle_atom_site_label_1
_geom_angle_atom_site_label_2
_geom_angle_atom_site_label_3
_geom_angle
N4 Ag1 N2 164.11(13)
N4 Ag1 O1W 96.29(15)
N2 Ag1 O1W 99.04(15)
O1 C1 N1 123.9(4)
O1 C1 C2 117.9(4)
N1 C1 C2 118.1(3)
N2 C2 C3 123.3(4)
N2 C2 C1 115.3(4)
C3 C2 C1 121.2(4)
C2 C3 C4 122.5(4)
C2 C3 C8 117.8(4)
C4 C3 C8 119.7(4)
C5 C4 C3 118.5(5)
C5 C4 H4 120.8
C3 C4 H4 120.8
C4 C5 C6 122.0(6)
C4 C5 H5 119.0
C6 C5 H5 119.0
C7 C6 C5 120.4(5)
C7 C6 H6 119.8
C5 C6 H6 119.8
C6 C7 C8 121.3(6)
C6 C7 H7 119.4
C8 C7 H7 119.4
C9 C8 C7 124.4(5)
C9 C8 C3 117.5(4)
C7 C8 C3 118.1(5)
C10 C9 C8 120.1(4)
C10 C9 H9 119.9
C8 C9 H9 119.9
C9 C10 N2 123.3(5)
C9 C10 H10 118.4
N2 C10 H10 118.4
N1 C11 H11A 109.5
N1 C11 H11B 109.5
H11A C11 H11B 109.5
N1 C11 H11C 109.5
H11A C11 H11C 109.5
H11B C11 H11C 109.5
N1 C12 C13 113.3(3)
N1 C12 H12A 108.9
C13 C12 H12A 108.9
N1 C12 H12B 108.9
C13 C12 H12B 108.9
H12A C12 H12B 107.7
N3 C13 C12 112.7(3)
N3 C13 H13A 109.1
C12 C13 H13A 109.1
N3 C13 H13B 109.1
C12 C13 H13B 109.1
H13A C13 H13B 107.8
N3 C14 H14A 109.5
N3 C14 H14B 109.5
H14A C14 H14B 109.5
N3 C14 H14C 109.5
H14A C14 H14C 109.5
H14B C14 H14C 109.5
O2 C15 N3 125.4(4)
O2 C15 C16 117.1(3)
N3 C15 C16 117.4(4)
N4 C16 C17 123.2(4)
N4 C16 C15 116.3(3)
C17 C16 C15 120.3(3)
C22 C17 C16 117.6(4)
C22 C17 C18 119.0(4)
C16 C17 C18 123.3(4)
C19 C18 C17 119.7(5)
C19 C18 H18 120.2
C17 C18 H18 120.2
C18 C19 C20 121.1(5)
C18 C19 H19 119.5
C20 C19 H19 119.5
C21 C20 C19 121.1(5)
C21 C20 H20 119.4
C19 C20 H20 119.4
C20 C21 C22 120.3(5)
C20 C21 H21 119.8
C22 C21 H21 119.8
C23 C22 C17 117.4(4)
C23 C22 C21 123.8(4)
C17 C22 C21 118.7(4)
C24 C23 C22 121.4(4)
C24 C23 H23 119.3
C22 C23 H23 119.3
C23 C24 N4 122.0(4)
C23 C24 H24 119.0
N4 C24 H24 119.0
C1 N1 C11 123.7(4)
C1 N1 C12 120.1(3)
C11 N1 C12 116.2(4)
C2 N2 C10 118.0(4)
C2 N2 Ag1 122.2(3)
C10 N2 Ag1 119.7(3)
C15 N3 C14 122.5(4)
C15 N3 C13 119.7(4)
C14 N3 C13 117.8(3)
C16 N4 C24 118.4(4)
C16 N4 Ag1 121.8(3)
C24 N4 Ag1 119.6(3)
O1A C1A O2A 113(2)
O1A C1A C2A 121(3)
O2A C1A C2A 121(2)
F3A C2A F2A 106.1(11)
F3A C2A F1A 109.0(13)
F2A C2A F1A 105.6(13)
F3A C2A C1A 116.6(17)
F2A C2A C1A 115.7(17)
F1A C2A C1A 103.2(18)
O1B C1B O2B 141(3)
O1B C1B C2B 103(2)
O2B C1B C2B 110(2)
F1B C2B F3B 106.6(13)
F1B C2B F2B 105.8(14)
F3B C2B F2B 105.5(13)
F1B C2B C1B 118.9(14)
F3B C2B C1B 114.0(17)
F2B C2B C1B 104.9(18)
Ag1 O1W H1WA 124(6)
Ag1 O1W H1WB 112(6)
H1WA O1W H1WB 111(8)
H2WA O2W H2WB 104(8)
H3WA O3W H3WB 113(4)
H4WA O4W H4WB 114(4)

loop_
_geom_bond_atom_site_label_1
_geom_bond_atom_site_label_2
_geom_bond_distance
Ag1 N4 2.154(3)
Ag1 N2 2.156(4)
Ag1 O1W 2.533(4)
C1 O1 1.230(5)
C1 N1 1.335(5)
C1 C2 1.508(6)
C2 N2 1.320(5)
C2 C3 1.409(6)
C3 C4 1.412(7)
C3 C8 1.424(7)
C4 C5 1.372(7)
C4 H4 0.9300
C5 C6 1.378(10)
C5 H5 0.9300
C6 C7 1.344(9)
C6 H6 0.9300
C7 C8 1.407(7)
C7 H7 0.9300
C8 C9 1.405(7)
C9 C10 1.345(7)
C9 H9 0.9300
C10 N2 1.370(6)
C10 H10 0.9300
C11 N1 1.454(6)
C11 H11A 0.9600
C11 H11B 0.9600
C11 H11C 0.9600
C12 N1 1.459(5)
C12 C13 1.528(6)
C12 H12A 0.9700
C12 H12B 0.9700
C13 N3 1.462(5)
C13 H13A 0.9700
C13 H13B 0.9700
C14 N3 1.451(6)
C14 H14A 0.9600
C14 H14B 0.9600
C14 H14C 0.9600
C15 O2 1.230(5)
C15 N3 1.331(5)
C15 C16 1.516(6)
C16 N4 1.317(5)
C16 C17 1.413(6)
C17 C22 1.411(6)
C17 C18 1.415(6)
C18 C19 1.354(7)
C18 H18 0.9300
C19 C20 1.387(9)
C19 H19 0.9300
C20 C21 1.339(8)
C20 H20 0.9300
C21 C22 1.415(6)
C21 H21 0.9300
C22 C23 1.396(7)
C23 C24 1.336(7)
C23 H23 0.9300
C24 N4 1.374(5)
C24 H24 0.9300
C1A O1A 1.235(17)
C1A O2A 1.239(17)
C1A C2A 1.518(17)
C2A F3A 1.276(14)
C2A F2A 1.306(14)
C2A F1A 1.313(15)
C1B O1B 1.233(17)
C1B O2B 1.237(16)
C1B C2B 1.530(16)
C2B F1B 1.304(16)
C2B F3B 1.307(15)
C2B F2B 1.316(15)
O1W H1WA 0.83(2)
O1W H1WB 0.85(2)
O2W H2WA 0.85(2)
O2W H2WB 0.85(2)
O3W H3WA 0.85(2)
O3W H3WB 0.85(2)
O4W H4WA 0.84(2)
O4W H4WB 0.85(2)

loop_
_geom_torsion_atom_site_label_1
_geom_torsion_atom_site_label_2
_geom_torsion_atom_site_label_3
_geom_torsion_atom_site_label_4
_geom_torsion
O1 C1 C2 N2 -74.5(5)
N1 C1 C2 N2 106.9(4)
O1 C1 C2 C3 100.0(5)
N1 C1 C2 C3 -78.6(5)
N2 C2 C3 C4 176.7(4)
C1 C2 C3 C4 2.6(6)
N2 C2 C3 C8 -1.3(6)
C1 C2 C3 C8 -175.4(3)
C2 C3 C4 C5 -178.9(4)
C8 C3 C4 C5 -1.0(6)
C3 C4 C5 C6 -1.8(8)
C4 C5 C6 C7 2.9(8)
C5 C6 C7 C8 -1.2(8)
C6 C7 C8 C9 179.3(5)
C6 C7 C8 C3 -1.5(7)
C2 C3 C8 C9 -0.1(6)
C4 C3 C8 C9 -178.2(4)
C2 C3 C8 C7 -179.4(4)
C4 C3 C8 C7 2.6(6)
C7 C8 C9 C10 -179.2(5)
C3 C8 C9 C10 1.6(7)
C8 C9 C10 N2 -1.7(7)
N1 C12 C13 N3 -62.5(5)
O2 C15 C16 N4 -82.4(5)
N3 C15 C16 N4 99.4(4)
O2 C15 C16 C17 92.7(5)
N3 C15 C16 C17 -85.5(4)
N4 C16 C17 C22 0.2(6)
C15 C16 C17 C22 -174.5(3)
N4 C16 C17 C18 179.6(4)
C15 C16 C17 C18 4.8(6)
C22 C17 C18 C19 -0.9(7)
C16 C17 C18 C19 179.7(4)
C17 C18 C19 C20 1.3(8)
C18 C19 C20 C21 -0.8(9)
C19 C20 C21 C22 -0.1(8)
C16 C17 C22 C23 -0.2(6)
C18 C17 C22 C23 -179.6(4)
C16 C17 C22 C21 179.4(4)
C18 C17 C22 C21 0.0(6)
C20 C21 C22 C23 -179.9(5)
C20 C21 C22 C17 0.5(7)
C17 C22 C23 C24 -0.2(6)
C21 C22 C23 C24 -179.8(4)
C22 C23 C24 N4 0.6(7)
O1 C1 N1 C11 177.0(4)
C2 C1 N1 C11 -4.5(6)
O1 C1 N1 C12 -1.9(6)
C2 C1 N1 C12 176.7(3)
C13 C12 N1 C1 107.6(4)
C13 C12 N1 C11 -71.3(5)
C3 C2 N2 C10 1.3(6)
C1 C2 N2 C10 175.7(4)
C3 C2 N2 Ag1 -176.9(3)
C1 C2 N2 Ag1 -2.5(5)
C9 C10 N2 C2 0.2(7)
C9 C10 N2 Ag1 178.5(4)
O2 C15 N3 C14 172.9(5)
C16 C15 N3 C14 -9.1(6)
O2 C15 N3 C13 -6.3(6)
C16 C15 N3 C13 171.8(3)
C12 C13 N3 C15 107.2(4)
C12 C13 N3 C14 -71.9(5)
C17 C16 N4 C24 0.2(6)
C15 C16 N4 C24 175.1(3)
C17 C16 N4 Ag1 -175.2(3)
C15 C16 N4 Ag1 -0.3(4)
C23 C24 N4 C16 -0.6(6)
C23 C24 N4 Ag1 174.9(3)
O1A C1A C2A F3A -132(3)
O2A C1A C2A F3A 20(4)
O1A C1A C2A F2A -6(4)
O2A C1A C2A F2A 146(3)
O1A C1A C2A F1A 109(3)
O2A C1A C2A F1A -99(3)
O1B C1B C2B F1B 16(3)
O2B C1B C2B F1B -144(3)
O1B C1B C2B F3B 143(2)
O2B C1B C2B F3B -17(3)
O1B C1B C2B F2B -102(2)
O2B C1B C2B F2B 98(3)
